data_4502625
loop_
_publ_author_name
'B\'athori, Nikoletta B.'
'Nassimbeni, Luigi R.'

_publ_section_title
;
 Selectivity and Enantiomeric Resolution in Inclusion Chemistry: A
 Systematic Study of Chiral Discrimination through Crystallization
;
_journal_issue 4
_journal_name_full 'Crystal Growth &amp; Design'
_journal_page_first 1782
_journal_paper_doi 10.1021/cg901461k
_journal_volume 10
_journal_year 2010
_chemical_absolute_configuration rm
_chemical_formula_sum 'C38 H45 N O4'
_chemical_formula_weight 579.75
_chemical_name_systematic
; 
 ? 
;
_space_group_IT_number 4
_symmetry_cell_setting monoclinic
_symmetry_space_group_name_Hall 'P 2yb'
_symmetry_space_group_name_H-M 'P 1 21 1'
_atom_sites_solution_hydrogens geom
_atom_sites_solution_primary direct
_atom_sites_solution_secondary difmap
_audit_creation_method SHELXL-97
_cell_angle_alpha 90.00
_cell_angle_beta 98.49(3)
_cell_angle_gamma 90.00
_cell_formula_units_Z 2
_cell_length_a 9.2286(18)
_cell_length_b 10.155(2)
_cell_length_c 17.675(4)
_cell_measurement_reflns_used 5418
_cell_measurement_temperature 173(2)
_cell_measurement_theta_max 24.62
_cell_measurement_theta_min 2.67
_cell_volume 1638.3(6)
_computing_structure_refinement 'SHELXL-97 (Sheldrick, 1997)'
_computing_structure_solution 'SHELXS-97 (Sheldrick, 1990)'
_diffrn_ambient_temperature 173(2)
_diffrn_measured_fraction_theta_full 0.993
_diffrn_measured_fraction_theta_max 0.993
_diffrn_radiation_monochromator graphite
_diffrn_radiation_source 'fine-focus sealed tube'
_diffrn_radiation_type MoK\a
_diffrn_radiation_wavelength 0.71073
_diffrn_reflns_av_R_equivalents 0.0780
_diffrn_reflns_av_sigmaI/netI 0.0744
_diffrn_reflns_limit_h_max 10
_diffrn_reflns_limit_h_min -10
_diffrn_reflns_limit_k_max 11
_diffrn_reflns_limit_k_min -11
_diffrn_reflns_limit_l_max 18
_diffrn_reflns_limit_l_min -20
_diffrn_reflns_number 17460
_diffrn_reflns_theta_full 24.62
_diffrn_reflns_theta_max 24.62
_diffrn_reflns_theta_min 2.67
_exptl_absorpt_coefficient_mu 0.075
_exptl_absorpt_correction_type none
_exptl_crystal_colour colorless
_exptl_crystal_density_diffrn 1.175
_exptl_crystal_density_method 'not measured'
_exptl_crystal_description chunk
_exptl_crystal_F_000 624
_exptl_crystal_size_max 0.45
_exptl_crystal_size_mid 0.45
_exptl_crystal_size_min 0.40
_refine_diff_density_max 0.512
_refine_diff_density_min -0.734
_refine_diff_density_rms 0.049
_refine_ls_abs_structure_details 'Flack H D (1983), Acta Cryst. A39, 876-881'
_refine_ls_extinction_coef 0.0127(18)
_refine_ls_extinction_expression Fc^*^=kFc[1+0.001xFc^2^\l^3^/sin(2\q)]^-1/4^
_refine_ls_extinction_method SHELXL
_refine_ls_goodness_of_fit_ref 1.020
_refine_ls_hydrogen_treatment noref
_refine_ls_matrix_type full
_refine_ls_number_parameters 381
_refine_ls_number_reflns 5418
_refine_ls_number_restraints 17
_refine_ls_restrained_S_all 1.020
_refine_ls_R_factor_all 0.1034
_refine_ls_R_factor_gt 0.0629
_refine_ls_shift/su_max 0.004
_refine_ls_shift/su_mean 0.000
_refine_ls_structure_factor_coef Fsqd
_refine_ls_weighting_details 'calc w=1/[\s^2^(Fo^2^)+(0.0568P)^2^+1.3494P] where P=(Fo^2^+2Fc^2^)/3'
_refine_ls_weighting_scheme calc
_refine_ls_wR_factor_gt 0.1335
_refine_ls_wR_factor_ref 0.1544
_reflns_number_gt 3865
_reflns_number_total 5418
_reflns_threshold_expression >2sigma(I)
_cod_data_source_file cg901461k_si_006.cif
_cod_data_source_block 3_seriesII
_cod_original_sg_symbol_H-M P21
_cod_database_code 4502625

loop_
_symmetry_equiv_pos_as_xyz
'x, y, z'
'-x, y+1/2, -z'

loop_
_atom_site_label
_atom_site_type_symbol
_atom_site_fract_x
_atom_site_fract_y
_atom_site_fract_z
_atom_site_U_iso_or_equiv
_atom_site_adp_type
_atom_site_occupancy
_atom_site_symmetry_multiplicity
_atom_site_calc_flag
_atom_site_refinement_flags
_atom_site_disorder_assembly
_atom_site_disorder_group
O1 O 0.0746(3) 0.1686(6) 0.20597(16) 0.0436(8) Uani 1 1 d . . .
H1 H 0.1130 0.2359 0.1897 0.052 Uiso 1 1 calc R . .
C1 C 0.1419(4) 0.1419(7) 0.2830(2) 0.0326(9) Uani 1 1 d . . .
O2 O 0.2294(3) 0.3607(6) 0.15564(16) 0.0354(7) Uani 1 1 d . . .
H3 H 0.1950 0.4366 0.1591 0.042 Uiso 1 1 calc R . .
C2 C 0.3077(4) 0.1631(7) 0.2867(2) 0.0300(9) Uani 1 1 d . . .
H2 H 0.3452 0.1048 0.2483 0.036 Uiso 1 1 calc R . .
O3 O 0.3790(3) 0.1299(6) 0.36147(15) 0.0366(7) Uani 1 1 d . . .
C3 C 0.5156(4) 0.1983(7) 0.3770(2) 0.0300(9) Uani 1 1 d . . .
O4 O 0.5061(3) 0.3024(6) 0.32135(15) 0.0357(7) Uani 1 1 d . . .
C4 C 0.3624(4) 0.3050(7) 0.2775(2) 0.0306(9) Uani 1 1 d . . .
H4 H 0.2997 0.3674 0.3021 0.037 Uiso 1 1 calc R . .
C5 C 0.3767(4) 0.3559(7) 0.1963(2) 0.0328(9) Uani 1 1 d . . .
C11 C 0.0754(4) 0.2290(7) 0.3403(3) 0.0422(11) Uani 1 1 d . . .
C12 C -0.0232(5) 0.3298(7) 0.3155(4) 0.0620(15) Uani 1 1 d . . .
H12 H -0.0449 0.3504 0.2626 0.074 Uiso 1 1 calc R . .
C13 C -0.0895(7) 0.3999(8) 0.3688(6) 0.101(3) Uani 1 1 d . . .
H13 H -0.1589 0.4663 0.3513 0.121 Uiso 1 1 calc R . .
C14 C -0.0582(9) 0.3764(10) 0.4443(6) 0.120(4) Uani 1 1 d . . .
H14 H -0.1029 0.4271 0.4798 0.144 Uiso 1 1 calc R . .
C15 C 0.0406(7) 0.2769(9) 0.4697(4) 0.085(2) Uani 1 1 d . . .
H15 H 0.0637 0.2599 0.5230 0.102 Uiso 1 1 calc R . .
C16 C 0.1055(5) 0.2024(8) 0.4187(3) 0.0569(14) Uani 1 1 d . . .
H16 H 0.1707 0.1332 0.4368 0.068 Uiso 1 1 calc R . .
C17 C 0.1017(4) -0.0017(7) 0.2964(2) 0.0301(9) Uani 1 1 d . . .
C18 C -0.0464(5) -0.0328(7) 0.2879(3) 0.0420(11) Uani 1 1 d . . .
H18 H -0.1171 0.0340 0.2734 0.050 Uiso 1 1 calc R . .
C19 C -0.0923(5) -0.1594(7) 0.3001(3) 0.0522(12) Uani 1 1 d . . .
H19 H -0.1940 -0.1787 0.2946 0.063 Uiso 1 1 calc R . .
C20 C 0.0080(5) -0.2571(7) 0.3200(3) 0.0519(12) Uani 1 1 d . . .
H20 H -0.0240 -0.3438 0.3290 0.062 Uiso 1 1 calc R . .
C21 C 0.1554(5) -0.2295(7) 0.3270(3) 0.0507(12) Uani 1 1 d . . .
H21 H 0.2254 -0.2977 0.3396 0.061 Uiso 1 1 calc R . .
C22 C 0.2016(5) -0.1017(7) 0.3158(3) 0.0436(11) Uani 1 1 d . . .
H22 H 0.3034 -0.0828 0.3215 0.052 Uiso 1 1 calc R . .
C31 C 0.5280(4) 0.2537(7) 0.4563(2) 0.0355(10) Uani 1 1 d . . .
H31A H 0.4375 0.3031 0.4615 0.043 Uiso 1 1 calc R . .
H31B H 0.6111 0.3163 0.4644 0.043 Uiso 1 1 calc R . .
C32 C 0.5513(4) 0.1472(7) 0.5172(2) 0.0391(10) Uani 1 1 d . . .
H32B H 0.4633 0.0905 0.5133 0.047 Uiso 1 1 calc R . .
H32A H 0.5661 0.1885 0.5686 0.047 Uiso 1 1 calc R . .
C33 C 0.6846(5) 0.0636(7) 0.5074(2) 0.0443(11) Uani 1 1 d . . .
H33B H 0.7737 0.1192 0.5152 0.053 Uiso 1 1 calc R . .
H33A H 0.6967 -0.0071 0.5464 0.053 Uiso 1 1 calc R . .
C34 C 0.6662(5) 0.0032(7) 0.4282(2) 0.0396(10) Uani 1 1 d . . .
H34B H 0.5818 -0.0579 0.4223 0.048 Uiso 1 1 calc R . .
H34A H 0.7550 -0.0483 0.4223 0.048 Uiso 1 1 calc R . .
C35 C 0.6413(4) 0.1088(7) 0.3653(2) 0.0349(10) Uani 1 1 d . . .
H35B H 0.7316 0.1618 0.3661 0.042 Uiso 1 1 calc R . .
H35A H 0.6197 0.0656 0.3147 0.042 Uiso 1 1 calc R . .
C51 C 0.4649(4) 0.2599(7) 0.1551(2) 0.0333(9) Uani 1 1 d . . .
C52 C 0.3968(4) 0.1644(7) 0.1054(2) 0.0384(10) Uani 1 1 d . . .
H52 H 0.2929 0.1623 0.0945 0.046 Uiso 1 1 calc R . .
C53 C 0.4780(5) 0.0726(7) 0.0717(2) 0.0449(11) Uani 1 1 d . . .
H53 H 0.4298 0.0082 0.0380 0.054 Uiso 1 1 calc R . .
C54 C 0.6304(5) 0.0745(7) 0.0873(3) 0.0497(12) Uani 1 1 d . . .
H54 H 0.6863 0.0110 0.0647 0.060 Uiso 1 1 calc R . .
C55 C 0.6995(5) 0.1683(7) 0.1354(3) 0.0467(11) Uani 1 1 d . . .
H55 H 0.8035 0.1704 0.1456 0.056 Uiso 1 1 calc R . .
C56 C 0.6182(4) 0.2602(7) 0.1694(2) 0.0411(10) Uani 1 1 d . . .
H56 H 0.6675 0.3244 0.2029 0.049 Uiso 1 1 calc R . .
C57 C 0.4396(4) 0.4948(7) 0.1977(2) 0.0329(10) Uani 1 1 d . . .
C58 C 0.4564(5) 0.5536(7) 0.1288(3) 0.0446(11) Uani 1 1 d . . .
H58 H 0.4381 0.5025 0.0834 0.054 Uiso 1 1 calc R . .
C59 C 0.4987(5) 0.6838(7) 0.1233(3) 0.0476(11) Uani 1 1 d . . .
H59 H 0.5071 0.7216 0.0750 0.057 Uiso 1 1 calc R . .
C60 C 0.5283(5) 0.7575(7) 0.1893(3) 0.0482(12) Uani 1 1 d . . .
H60 H 0.5573 0.8470 0.1867 0.058 Uiso 1 1 calc R . .
C61 C 0.5161(5) 0.7017(7) 0.2590(3) 0.0455(11) Uani 1 1 d . . .
H61 H 0.5378 0.7524 0.3044 0.055 Uiso 1 1 calc R . .
C62 C 0.4720(4) 0.5716(7) 0.2632(3) 0.0397(10) Uani 1 1 d . . .
H62 H 0.4638 0.5343 0.3116 0.048 Uiso 1 1 calc R . .
N1N N 0.1117(4) 0.6076(7) 0.1554(3) 0.070 Uiso 0.836(5) 1 d PD A 1
H1N H 0.0782 0.6280 0.1992 0.105 Uiso 0.836(5) 1 d PR A 1
H2N H 0.1888 0.6592 0.1500 0.105 Uiso 0.836(5) 1 d PR A 1
C1N C -0.1292(5) 0.5339(6) 0.1027(4) 0.070 Uiso 0.836(5) 1 d PD A 1
H71A H -0.0959 0.4428 0.0993 0.105 Uiso 0.836(5) 1 calc PR A 1
H71B H -0.2140 0.5494 0.0633 0.105 Uiso 0.836(5) 1 calc PR A 1
H71C H -0.1571 0.5493 0.1534 0.105 Uiso 0.836(5) 1 calc PR A 1
C2N C -0.0077(4) 0.6262(6) 0.0906(2) 0.070 Uiso 0.836(5) 1 d PD A 1
H72A H 0.0285 0.6043 0.0415 0.084 Uiso 0.836(5) 1 calc PR A 1
C3N C -0.0527(4) 0.7681(6) 0.0901(3) 0.070 Uiso 0.836(5) 1 d PD A 1
H73A H -0.0936 0.7873 0.1377 0.084 Uiso 0.836(5) 1 calc PR A 1
H73B H -0.1313 0.7833 0.0464 0.084 Uiso 0.836(5) 1 calc PR A 1
C4N C 0.0711(6) 0.8612(6) 0.0842(4) 0.070 Uiso 0.836(5) 1 d PD A 1
H74A H 0.1406 0.8588 0.1317 0.105 Uiso 0.836(5) 1 calc PR A 1
H74B H 0.0325 0.9507 0.0756 0.105 Uiso 0.836(5) 1 calc PR A 1
H74C H 0.1210 0.8350 0.0413 0.105 Uiso 0.836(5) 1 calc PR A 1
N2N N 0.1090(18) 0.5752(14) 0.0626(14) 0.070 Uiso 0.164(5) 1 d PD A 2
H4N H 0.1939 0.6136 0.0827 0.105 Uiso 0.164(5) 1 d PR A 2
H3N H 0.0954 0.5850 0.0114 0.105 Uiso 0.164(5) 1 d PR A 2
C5N C -0.1298(18) 0.5980(19) 0.0996(18) 0.070 Uiso 0.164(5) 1 d PD A 2
H75A H -0.2043 0.6650 0.1045 0.105 Uiso 0.164(5) 1 calc PR A 2
H75B H -0.1262 0.5347 0.1417 0.105 Uiso 0.164(5) 1 calc PR A 2
H75C H -0.1547 0.5519 0.0507 0.105 Uiso 0.164(5) 1 calc PR A 2
C6N C 0.0169(16) 0.6630(10) 0.1025(10) 0.070 Uiso 0.164(5) 1 d PD A 2
H76A H 0.0629 0.6747 0.1569 0.084 Uiso 0.164(5) 1 calc PR A 2
C7N C 0.009(2) 0.7933(10) 0.0621(16) 0.070 Uiso 0.164(5) 1 d PD A 2
H77A H -0.0669 0.8484 0.0812 0.084 Uiso 0.164(5) 1 calc PR A 2
H77B H -0.0226 0.7787 0.0067 0.084 Uiso 0.164(5) 1 calc PR A 2
C8N C 0.152(3) 0.866(2) 0.0734(19) 0.070 Uiso 0.164(5) 1 d PD A 2
H78A H 0.1632 0.9124 0.1225 0.105 Uiso 0.164(5) 1 calc PR A 2
H78B H 0.1528 0.9298 0.0319 0.105 Uiso 0.164(5) 1 calc PR A 2
H78C H 0.2322 0.8033 0.0731 0.105 Uiso 0.164(5) 1 calc PR A 2

loop_
_atom_site_aniso_label
_atom_site_aniso_U_11
_atom_site_aniso_U_22
_atom_site_aniso_U_33
_atom_site_aniso_U_23
_atom_site_aniso_U_13
_atom_site_aniso_U_12
O1 0.0297(15) 0.056(2) 0.0420(18) 0.0190(14) -0.0061(13) -0.0083(13)
C1 0.023(2) 0.038(2) 0.036(2) 0.0033(18) 0.0023(17) -0.0023(17)
O2 0.0245(14) 0.0401(16) 0.0402(17) 0.0073(13) 0.0003(12) 0.0009(12)
C2 0.0248(19) 0.037(2) 0.029(2) 0.0065(18) 0.0058(16) 0.0018(17)
O3 0.0273(14) 0.0452(16) 0.0357(16) 0.0098(13) -0.0002(12) -0.0066(12)
C3 0.024(2) 0.032(2) 0.034(2) 0.0052(17) 0.0023(17) -0.0043(16)
O4 0.0262(14) 0.0407(16) 0.0378(16) 0.0091(12) -0.0028(12) -0.0063(12)
C4 0.0217(19) 0.036(2) 0.034(2) 0.0013(17) 0.0035(17) -0.0004(16)
C5 0.024(2) 0.041(2) 0.033(2) 0.0058(18) 0.0020(17) 0.0003(18)
C11 0.031(2) 0.034(2) 0.066(3) -0.006(2) 0.023(2) -0.0104(19)
C12 0.043(3) 0.036(3) 0.116(5) 0.006(3) 0.042(3) 0.000(2)
C13 0.065(4) 0.038(3) 0.220(10) -0.031(5) 0.089(6) -0.017(3)
C14 0.108(6) 0.077(5) 0.203(10) -0.095(6) 0.115(7) -0.053(5)
C15 0.086(4) 0.093(5) 0.089(5) -0.055(4) 0.056(4) -0.058(4)
C16 0.046(3) 0.066(3) 0.065(4) -0.019(3) 0.029(2) -0.028(2)
C17 0.027(2) 0.035(2) 0.029(2) -0.0028(17) 0.0079(18) -0.0070(17)
C18 0.032(2) 0.043(3) 0.052(3) -0.004(2) 0.010(2) -0.0027(19)
C19 0.045(3) 0.053(3) 0.063(3) -0.007(3) 0.024(2) -0.015(2)
C20 0.063(3) 0.041(3) 0.053(3) -0.003(2) 0.014(2) -0.018(3)
C21 0.062(3) 0.038(3) 0.048(3) 0.005(2) -0.005(2) -0.002(2)
C22 0.039(2) 0.037(3) 0.053(3) 0.003(2) 0.001(2) 0.000(2)
C31 0.035(2) 0.040(2) 0.033(2) -0.0009(18) 0.0077(18) 0.0053(19)
C32 0.038(2) 0.047(3) 0.032(2) 0.0002(19) 0.0043(18) -0.004(2)
C33 0.044(3) 0.040(2) 0.046(3) 0.011(2) 0.000(2) 0.000(2)
C34 0.034(2) 0.038(2) 0.046(3) -0.0017(19) 0.003(2) 0.0043(19)
C35 0.032(2) 0.037(2) 0.037(2) -0.0027(18) 0.0091(18) -0.0025(17)
C51 0.028(2) 0.041(2) 0.032(2) 0.0103(18) 0.0069(18) 0.0033(18)
C52 0.033(2) 0.048(3) 0.034(2) 0.002(2) 0.0039(18) -0.004(2)
C53 0.049(3) 0.050(3) 0.035(2) -0.004(2) 0.003(2) 0.002(2)
C54 0.052(3) 0.058(3) 0.041(3) 0.000(2) 0.011(2) 0.015(2)
C55 0.033(2) 0.061(3) 0.047(3) 0.008(2) 0.010(2) 0.004(2)
C56 0.034(2) 0.048(3) 0.041(3) 0.003(2) 0.006(2) -0.001(2)
C57 0.029(2) 0.038(2) 0.031(2) 0.0073(18) 0.0042(18) -0.0009(18)
C58 0.046(3) 0.046(3) 0.043(3) 0.007(2) 0.013(2) -0.001(2)
C59 0.054(3) 0.044(3) 0.046(3) 0.016(2) 0.011(2) -0.004(2)
C60 0.048(3) 0.037(2) 0.059(3) 0.007(2) 0.009(2) -0.007(2)
C61 0.048(3) 0.043(3) 0.046(3) 0.000(2) 0.008(2) -0.012(2)
C62 0.035(2) 0.040(2) 0.043(3) 0.005(2) 0.006(2) -0.0058(19)

loop_
_atom_type_symbol
_atom_type_description
_atom_type_scat_dispersion_real
_atom_type_scat_dispersion_imag
_atom_type_scat_source
C C 0.0033 0.0016 'International Tables Vol C Tables 4.2.6.8 and 6.1.1.4'
H H 0.0000 0.0000 'International Tables Vol C Tables 4.2.6.8 and 6.1.1.4'
N N 0.0061 0.0033 'International Tables Vol C Tables 4.2.6.8 and 6.1.1.4'
O O 0.0106 0.0060 'International Tables Vol C Tables 4.2.6.8 and 6.1.1.4'

loop_
_geom_angle_atom_site_label_1
_geom_angle_atom_site_label_2
_geom_angle_atom_site_label_3
_geom_angle
O1 C1 C17 104.3(3)
O1 C1 C2 107.6(3)
C17 C1 C2 112.9(3)
O1 C1 C11 110.9(3)
C17 C1 C11 108.4(3)
C2 C1 C11 112.5(3)
O3 C2 C1 109.1(3)
O3 C2 C4 101.8(3)
C1 C2 C4 117.7(3)
C2 O3 C3 109.6(3)
O3 C3 O4 105.3(3)
O3 C3 C31 107.7(3)
O4 C3 C31 110.6(3)
O3 C3 C35 110.8(3)
O4 C3 C35 108.6(3)
C31 C3 C35 113.5(3)
C4 O4 C3 110.0(3)
O4 C4 C2 102.5(3)
O4 C4 C5 108.0(3)
C2 C4 C5 118.9(3)
O2 C5 C51 108.3(3)
O2 C5 C57 107.8(3)
C51 C5 C57 111.8(3)
O2 C5 C4 105.7(3)
C51 C5 C4 110.7(3)
C57 C5 C4 112.2(3)
C12 C11 C16 118.6(4)
C12 C11 C1 121.2(4)
C16 C11 C1 120.1(4)
C13 C12 C11 119.5(6)
C14 C13 C12 122.0(7)
C13 C14 C15 118.9(6)
C16 C15 C14 121.0(7)
C15 C16 C11 120.0(6)
C22 C17 C18 118.1(4)
C22 C17 C1 124.8(3)
C18 C17 C1 117.1(3)
C19 C18 C17 120.9(4)
C20 C19 C18 120.3(4)
C19 C20 C21 119.9(4)
C20 C21 C22 119.8(4)
C17 C22 C21 121.0(4)
C3 C31 C32 112.3(3)
C31 C32 C33 110.3(3)
C34 C33 C32 110.4(3)
C33 C34 C35 111.7(3)
C3 C35 C34 110.9(3)
C52 C51 C56 117.7(4)
C52 C51 C5 121.6(3)
C56 C51 C5 120.6(4)
C53 C52 C51 121.1(4)
C52 C53 C54 120.0(4)
C55 C54 C53 119.7(4)
C54 C55 C56 120.3(4)
C55 C56 C51 121.1(4)
C58 C57 C62 116.8(4)
C58 C57 C5 118.4(4)
C62 C57 C5 124.6(4)
C57 C58 C59 122.8(4)
C60 C59 C58 118.8(4)
C61 C60 C59 120.1(4)
C60 C61 C62 120.3(4)
C61 C62 C57 121.2(4)
N1N C2N C3N 107.55(10)
N1N C2N C1N 107.26(10)
C3N C2N C1N 112.89(11)
C2N C3N C4N 113.17(11)
N2N C6N C5N 107.31(10)
N2N C6N C7N 107.30(10)
C5N C6N C7N 112.88(11)
C6N C7N C8N 112.87(11)

loop_
_geom_bond_atom_site_label_1
_geom_bond_atom_site_label_2
_geom_bond_distance
O1 C1 1.436(5)
C1 C17 1.533(5)
C1 C2 1.537(5)
C1 C11 1.539(6)
O2 C5 1.441(4)
C2 O3 1.427(4)
C2 C4 1.544(5)
O3 C3 1.430(4)
C3 O4 1.437(4)
C3 C31 1.499(5)
C3 C35 1.511(5)
O4 C4 1.434(4)
C4 C5 1.550(5)
C5 C51 1.523(6)
C5 C57 1.524(6)
C11 C12 1.397(6)
C11 C16 1.398(7)
C12 C13 1.392(9)
C13 C14 1.345(11)
C14 C15 1.391(11)
C15 C16 1.380(8)
C17 C22 1.380(5)
C17 C18 1.388(5)
C18 C19 1.380(6)
C19 C20 1.367(7)
C20 C21 1.377(7)
C21 C22 1.390(6)
C31 C32 1.519(6)
C32 C33 1.525(6)
C33 C34 1.515(6)
C34 C35 1.537(6)
C51 C52 1.393(5)
C51 C56 1.400(5)
C52 C53 1.385(6)
C53 C54 1.393(6)
C54 C55 1.369(6)
C55 C56 1.388(6)
C57 C58 1.385(6)
C57 C62 1.391(6)
C58 C59 1.387(6)
C59 C60 1.379(6)
C60 C61 1.375(6)
C61 C62 1.388(6)
N1N C2N 1.4792(11)
C1N C2N 1.5010(10)
C2N C3N 1.4987(11)
C3N C4N 1.4988(10)
N2N C6N 1.4798(11)
C5N C6N 1.4999(11)
C6N C7N 1.5001(11)
C7N C8N 1.5002(11)

loop_
_geom_hbond_atom_site_label_D
_geom_hbond_atom_site_label_H
_geom_hbond_atom_site_label_A
_geom_hbond_distance_DH
_geom_hbond_distance_HA
_geom_hbond_distance_DA
_geom_hbond_angle_DHA
O1 H1 O2 0.84 1.82 2.648(4) 168.3
O2 H3 N1N 0.84 1.90 2.732(5) 173.8
O2 H3 N2N 0.84 2.26 2.85(2) 127.6

loop_
_geom_torsion_atom_site_label_1
_geom_torsion_atom_site_label_2
_geom_torsion_atom_site_label_3
_geom_torsion_atom_site_label_4
_geom_torsion
O1 C1 C11 C12 -7.4(5)
O1 C1 C17 C18 -58.3(4)
O2 C5 C51 C52 -20.1(5)
O2 C5 C57 C58 -63.1(5)
O3 C3 C35 C34 -70.4(4)
C1N C2N C3N C4N 175.5(5)
C5N C6N C7N C8N 173(2)
